data_4331576
loop_
_publ_author_name
'Li, Kunhao'
'Xu, Zhengtao'
'Xu, Hanhui'
'Carroll, Patrick J.'
'Fettinger, James C.'

_publ_section_title
;
 Three-Dimensional Nets from Star-Shaped Hexakis(arylthio)triphenylene
 Molecules and Silver(I) Salts
;
_journal_issue 3
_journal_name_full 'Inorganic Chemistry'
_journal_page_first 1032
_journal_page_last 1037
_journal_paper_doi 10.1021/ic051135e
_journal_volume 45
_journal_year 2006
_chemical_formula_sum 'C121.5 H99 Ag2 F12 O12.5 S12 Sb2'
_chemical_formula_weight 2830.97
_chemical_name_systematic
;
 ?
;
_space_group_IT_number 9
_symmetry_cell_setting monoclinic
_symmetry_Int_Tables_number 9
_symmetry_space_group_name_Hall 'C -2yc'
_symmetry_space_group_name_H-M 'C 1 c 1'
_atom_sites_solution_hydrogens geom
_atom_sites_solution_primary direct
_atom_sites_solution_secondary difmap
_audit_creation_method SHELXL-97
_cell_angle_alpha 90.00
_cell_angle_beta 128.4010(10)
_cell_angle_gamma 90.00
_cell_formula_units_Z 4
_cell_length_a 25.2789(16)
_cell_length_b 30.2370(16)
_cell_length_c 19.7920(12)
_cell_volume 11855.7(12)
_computing_data_collection 'CrystalClear (Rigaku, 1999)'
_computing_data_reduction 'CrystalClear (Rigaku, 1999)'
_computing_structure_refinement 'SHELXL-97 (Sheldrick, 1997)'
_computing_structure_solution 'SIR97 (Altomare, 1999)'
_diffrn_ambient_temperature 143(2)
_diffrn_measured_fraction_theta_full 0.963
_diffrn_measured_fraction_theta_max 0.963
_diffrn_measurement_device 'CCD Area Detector'
_diffrn_measurement_device_type 'Rigaku Mercury'
_diffrn_measurement_method 'phi and omega rotations'
_diffrn_radiation_monochromator graphite
_diffrn_radiation_source 'rotating anode'
_diffrn_radiation_type MoK\a
_diffrn_radiation_wavelength 0.71069
_diffrn_reflns_av_R_equivalents 0.0297
_diffrn_reflns_av_sigmaI/netI 0.0554
_diffrn_reflns_limit_h_max 30
_diffrn_reflns_limit_h_min -26
_diffrn_reflns_limit_k_max 36
_diffrn_reflns_limit_k_min -33
_diffrn_reflns_limit_l_max 23
_diffrn_reflns_limit_l_min -23
_diffrn_reflns_number 36419
_diffrn_reflns_theta_full 25.35
_diffrn_reflns_theta_max 25.35
_diffrn_reflns_theta_min 2.58
_exptl_absorpt_coefficient_mu 1.067
_exptl_absorpt_correction_T_max 1.000
_exptl_absorpt_correction_T_min 0.824
_exptl_absorpt_correction_type multi-scan
_exptl_crystal_colour colorless
_exptl_crystal_density_diffrn 1.586
_exptl_crystal_density_method 'not measured'
_exptl_crystal_description 'multi-faceted grains'
_exptl_crystal_F_000 5696
_exptl_crystal_size_max 0.40
_exptl_crystal_size_mid 0.32
_exptl_crystal_size_min 0.25
_refine_diff_density_max 2.652
_refine_diff_density_min -1.821
_refine_diff_density_rms 0.254
_refine_ls_abs_structure_details 'Flack H D (1983), Acta Cryst. A39, 876-881'
_refine_ls_abs_structure_Flack -0.06(3)
_refine_ls_extinction_method none
_refine_ls_goodness_of_fit_ref 1.065
_refine_ls_hydrogen_treatment mixed
_refine_ls_matrix_type full
_refine_ls_number_parameters 1406
_refine_ls_number_reflns 16059
_refine_ls_number_restraints 9
_refine_ls_restrained_S_all 1.065
_refine_ls_R_factor_all 0.0682
_refine_ls_R_factor_gt 0.0605
_refine_ls_shift/su_max 0.000
_refine_ls_shift/su_mean 0.000
_refine_ls_structure_factor_coef Fsqd
_refine_ls_weighting_details 'calc w=1/[\s^2^(Fo^2^)+(0.1803P)^2^+31.1179P] where P=(Fo^2^+2Fc^2^)/3'
_refine_ls_weighting_scheme calc
_refine_ls_wR_factor_gt 0.1876
_refine_ls_wR_factor_ref 0.2252
_reflns_number_gt 15139
_reflns_number_total 16059
_reflns_threshold_expression >2sigma(I)
_cod_data_source_file ic051135esup1.cif
_cod_data_source_block 2
_cod_original_sg_symbol_H-M 'C c      '
_cod_original_formula_sum 'C121.50 H99 Ag2 F12 O12.50 S12 Sb2'
_cod_database_code 4331576

loop_
_symmetry_equiv_pos_as_xyz
'x, y, z'
'x, -y, z+1/2'
'x+1/2, y+1/2, z'
'x+1/2, -y+1/2, z+1/2'

loop_
_atom_site_label
_atom_site_type_symbol
_atom_site_fract_x
_atom_site_fract_y
_atom_site_fract_z
_atom_site_U_iso_or_equiv
_atom_site_adp_type
_atom_site_occupancy
_atom_site_symmetry_multiplicity
_atom_site_calc_flag
_atom_site_refinement_flags
Sb1 Sb 0.35844(6) 0.86933(4) 0.35894(8) 0.0776(4) Uani 1 1 d G
F1 F 0.3837(5) 0.8535(3) 0.2917(6) 0.38(3) Uani 1 1 d G
F2 F 0.3332(5) 0.8851(3) 0.4261(6) 0.128(6) Uani 1 1 d G
F3 F 0.3563(5) 0.80996(9) 0.3817(6) 0.164(9) Uani 1 1 d G
F4 F 0.3606(5) 0.92870(10) 0.3361(6) 0.189(10) Uani 1 1 d G
F5 F 0.26803(15) 0.8663(3) 0.2623(4) 0.134(6) Uani 1 1 d G
F6 F 0.44885(15) 0.8723(3) 0.4556(4) 0.173(9) Uani 1 1 d G
Sb2 Sb 0.30968(6) 0.70947(4) 0.81864(7) 0.0755(4) Uani 1 1 d G
F7 F 0.3329(5) 0.65252(12) 0.8102(7) 0.270(19) Uani 1 1 d G
F8 F 0.2865(5) 0.76643(12) 0.8270(7) 0.180(10) Uani 1 1 d G
F9 F 0.3702(3) 0.7056(3) 0.93826(8) 0.134(7) Uani 1 1 d G
F10 F 0.2492(3) 0.7133(3) 0.69902(8) 0.157(8) Uani 1 1 d G
F11 F 0.2417(2) 0.6866(3) 0.8194(4) 0.174(10) Uani 1 1 d G
F12 F 0.3776(2) 0.7324(3) 0.8179(4) 0.119(5) Uani 1 1 d G
Ag1 Ag 0.47067(3) 0.59846(2) 0.36949(4) 0.02721(18) Uani 1 1 d .
Ag2 Ag 0.43919(4) 0.85825(3) 0.79993(5) 0.0359(2) Uani 1 1 d .
S1 S 0.58877(11) 0.33224(9) 0.87605(15) 0.0274(5) Uani 1 1 d .
S2 S 0.45508(10) 0.37532(8) 0.73113(13) 0.0222(5) Uani 1 1 d .
S3 S 0.43939(12) 0.53456(11) 0.42838(18) 0.0399(7) Uani 1 1 d .
S4 S 0.58479(11) 0.55802(7) 0.45993(14) 0.0230(5) Uani 1 1 d .
S5 S 0.89724(10) 0.43855(7) 0.79399(13) 0.0189(4) Uani 1 1 d .
S6 S 0.88815(14) 0.35585(11) 0.8922(2) 0.0457(8) Uani 1 1 d .
S7 S 0.05861(14) 0.63298(10) 0.44909(17) 0.0358(6) Uani 1 1 d .
S8 S 0.05568(12) 0.57904(9) 0.31730(16) 0.0305(5) Uani 1 1 d .
S9 S 0.32006(11) 0.60698(8) 0.26497(14) 0.0256(5) Uani 1 1 d .
S10 S 0.43815(10) 0.67828(7) 0.37792(13) 0.0190(4) Uani 1 1 d .
S11 S 0.44198(12) 0.81940(8) 0.68793(16) 0.0303(5) Uani 1 1 d .
S12 S 0.30793(19) 0.82171(18) 0.6823(3) 0.0849(17) Uani 1 1 d .
O1 O 0.8643(4) 0.2588(4) 1.1205(6) 0.058(3) Uani 1 1 d .
O2 O 0.2051(5) 0.4355(4) 0.3985(7) 0.068(3) Uani 1 1 d .
O3 O 0.3498(9) 0.6167(5) 0.6162(13) 0.099(5) Uani 1 1 d .
O4 O 0.5888(5) 0.4362(3) 0.2304(7) 0.058(2) Uani 1 1 d .
O5 O 0.8153(4) 0.5278(3) 0.4759(5) 0.0425(19) Uani 1 1 d .
O6 O 0.9981(6) 0.4339(5) 1.2285(8) 0.096(5) Uani 1 1 d .
O7 O 0.0544(4) 0.7497(3) 0.6822(5) 0.051(2) Uani 1 1 d .
O8 O 0.1023(7) 0.4993(4) 0.0861(8) 0.081(4) Uani 1 1 d .
O9 O 0.0855(5) 0.6677(4) -0.0801(6) 0.061(3) Uani 1 1 d .
O10 O 0.6696(4) 0.7742(3) 0.6783(5) 0.0410(18) Uani 1 1 d .
O11 O 0.6506(4) 0.6798(3) 0.8809(6) 0.051(2) Uani 1 1 d .
C1 C 0.5878(5) 0.3684(3) 0.8042(6) 0.0211(18) Uani 1 1 d .
C2 C 0.5269(4) 0.3895(3) 0.7390(5) 0.0176(17) Uani 1 1 d .
C3 C 0.5245(4) 0.4176(3) 0.6831(6) 0.0239(19) Uani 1 1 d .
H3 H 0.4840 0.4316 0.6406 0.029 Uiso 1 1 calc R
C4 C 0.5817(4) 0.4259(3) 0.6881(6) 0.0190(17) Uani 1 1 d .
C5 C 0.5798(4) 0.4570(3) 0.6312(6) 0.0238(19) Uani 1 1 d .
C6 C 0.5218(5) 0.4803(3) 0.5670(6) 0.0249(19) Uani 1 1 d .
H6 H 0.4825 0.4756 0.5606 0.030 Uiso 1 1 calc R
C7 C 0.5198(4) 0.5099(3) 0.5128(6) 0.0226(18) Uani 1 1 d .
C8 C 0.5793(5) 0.5191(3) 0.5234(6) 0.0261(19) Uani 1 1 d .
C9 C 0.6378(4) 0.4963(3) 0.5858(6) 0.0196(17) Uani 1 1 d .
H9 H 0.6767 0.5016 0.5918 0.023 Uiso 1 1 calc R
C10 C 0.6397(4) 0.4652(3) 0.6407(5) 0.0169(16) Uani 1 1 d .
C11 C 0.7014(4) 0.4415(3) 0.7046(5) 0.0191(17) Uani 1 1 d .
C12 C 0.7610(4) 0.4476(3) 0.7138(5) 0.0181(16) Uani 1 1 d .
H12 H 0.7604 0.4676 0.6776 0.022 Uiso 1 1 calc R
C13 C 0.8191(4) 0.4254(3) 0.7733(6) 0.0208(18) Uani 1 1 d .
C14 C 0.8181(4) 0.3919(3) 0.8216(6) 0.027(2) Uani 1 1 d .
C15 C 0.7610(5) 0.3848(4) 0.8149(7) 0.033(2) Uani 1 1 d .
H15 H 0.7613 0.3632 0.8486 0.040 Uiso 1 1 calc R
C16 C 0.7025(4) 0.4101(3) 0.7577(5) 0.0213(18) Uani 1 1 d .
C17 C 0.6430(5) 0.4041(3) 0.7526(6) 0.0224(19) Uani 1 1 d .
C18 C 0.6452(4) 0.3758(3) 0.8108(5) 0.0213(18) Uani 1 1 d .
H18 H 0.6855 0.3619 0.8542 0.026 Uiso 1 1 calc R
C19 C 0.6743(5) 0.3138(4) 0.9480(6) 0.029(2) Uani 1 1 d .
C20 C 0.7002(5) 0.2833(4) 0.9207(7) 0.032(2) Uani 1 1 d .
H20 H 0.6737 0.2736 0.8638 0.038 Uiso 1 1 calc R
C21 C 0.7652(6) 0.2684(4) 0.9800(9) 0.043(3) Uani 1 1 d .
H21 H 0.7846 0.2509 0.9620 0.051 Uiso 1 1 calc R
C22 C 0.8011(5) 0.2789(4) 1.0636(8) 0.040(3) Uani 1 1 d .
C23 C 0.7770(5) 0.3096(5) 1.0937(7) 0.044(3) Uani 1 1 d .
H23 H 0.8030 0.3175 1.1516 0.052 Uiso 1 1 calc R
C24 C 0.7144(5) 0.3266(3) 1.0340(7) 0.030(2) Uani 1 1 d .
H24 H 0.6979 0.3475 1.0512 0.035 Uiso 1 1 calc R
C25 C 0.8994(7) 0.2626(7) 1.2089(10) 0.071(5) Uani 1 1 d .
H25A H 0.9416 0.2471 1.2388 0.106 Uiso 1 1 calc R
H25B H 0.8731 0.2500 1.2239 0.106 Uiso 1 1 calc R
H25C H 0.9078 0.2932 1.2250 0.106 Uiso 1 1 calc R
C26 C 0.3842(4) 0.3957(3) 0.6292(6) 0.0229(19) Uani 1 1 d .
C27 C 0.3565(5) 0.3681(4) 0.5600(6) 0.032(2) Uani 1 1 d .
H27 H 0.3766 0.3413 0.5650 0.038 Uiso 1 1 calc R
C28 C 0.2958(5) 0.3821(5) 0.4803(7) 0.042(3) Uani 1 1 d .
H28 H 0.2772 0.3649 0.4314 0.051 Uiso 1 1 calc R
C29 C 0.2659(6) 0.4181(5) 0.4740(8) 0.051(3) Uani 1 1 d .
C30 C 0.2951(6) 0.4483(5) 0.5456(8) 0.045(3) Uani 1 1 d .
H30 H 0.2737 0.4749 0.5386 0.054 Uiso 1 1 calc R
C31 C 0.3570(5) 0.4369(3) 0.6272(7) 0.033(2) Uani 1 1 d .
H31 H 0.3777 0.4551 0.6752 0.039 Uiso 1 1 calc R
C32 C 0.1686(7) 0.4064(6) 0.3324(10) 0.078(6) Uani 1 1 d .
H32A H 0.1283 0.4206 0.2844 0.117 Uiso 1 1 calc R
H32B H 0.1565 0.3816 0.3505 0.117 Uiso 1 1 calc R
H32C H 0.1950 0.3965 0.3156 0.117 Uiso 1 1 calc R
C33 C 0.4163(5) 0.5592(4) 0.4901(9) 0.044(3) Uani 1 1 d .
C34 C 0.3573(9) 0.5427(5) 0.4754(18) 0.101(9) Uani 1 1 d .
H34 H 0.3341 0.5184 0.4402 0.122 Uiso 1 1 calc R
C35 C 0.3355(11) 0.5650(7) 0.5165(19) 0.101(8) Uani 1 1 d .
H35 H 0.2943 0.5575 0.5033 0.121 Uiso 1 1 calc R
C36 C 0.3737(11) 0.5972(5) 0.5750(15) 0.075(6) Uani 1 1 d .
C37 C 0.4348(9) 0.6130(6) 0.5956(12) 0.071(5) Uani 1 1 d .
H37 H 0.4604 0.6352 0.6360 0.085 Uiso 1 1 calc R
C38 C 0.4542(7) 0.5918(5) 0.5489(9) 0.053(4) Uani 1 1 d .
H38 H 0.4938 0.6007 0.5591 0.063 Uiso 1 1 calc R
C39 C 0.3931(13) 0.6445(8) 0.6891(14) 0.094(6) Uani 1 1 d .
H39A H 0.3695 0.6548 0.7098 0.141 Uiso 1 1 calc R
H39B H 0.4066 0.6694 0.6729 0.141 Uiso 1 1 calc R
H39C H 0.4323 0.6282 0.7339 0.141 Uiso 1 1 calc R
C40 C 0.5843(5) 0.5219(3) 0.3887(6) 0.0229(19) Uani 1 1 d .
C41 C 0.5268(5) 0.4984(4) 0.3242(7) 0.039(2) Uani 1 1 d .
H41 H 0.4863 0.5019 0.3154 0.047 Uiso 1 1 calc R
C42 C 0.5315(6) 0.4696(5) 0.2733(7) 0.045(3) Uani 1 1 d .
H42 H 0.4939 0.4530 0.2312 0.054 Uiso 1 1 calc R
C43 C 0.5902(7) 0.4650(5) 0.2835(8) 0.048(3) Uani 1 1 d .
C44 C 0.6467(6) 0.4894(5) 0.3467(7) 0.046(3) Uani 1 1 d .
H44 H 0.6866 0.4866 0.3541 0.055 Uiso 1 1 calc R
C45 C 0.6433(5) 0.5178(4) 0.3987(6) 0.030(2) Uani 1 1 d .
H45 H 0.6810 0.5343 0.4407 0.036 Uiso 1 1 calc R
C46 C 0.6498(8) 0.4268(6) 0.2454(10) 0.066(4) Uani 1 1 d .
H46A H 0.6418 0.4058 0.2035 0.098 Uiso 1 1 calc R
H46B H 0.6816 0.4147 0.3022 0.098 Uiso 1 1 calc R
H46C H 0.6678 0.4536 0.2407 0.098 Uiso 1 1 calc R
C47 C 0.8713(4) 0.4661(3) 0.6984(6) 0.0224(18) Uani 1 1 d .
C48 C 0.8528(5) 0.5098(3) 0.6817(7) 0.031(2) Uani 1 1 d .
H48 H 0.8539 0.5266 0.7219 0.038 Uiso 1 1 calc R
C49 C 0.8329(6) 0.5290(4) 0.6067(8) 0.039(3) Uani 1 1 d .
H49 H 0.8193 0.5585 0.5949 0.047 Uiso 1 1 calc R
C50 C 0.8334(5) 0.5035(4) 0.5475(6) 0.031(2) Uani 1 1 d .
C51 C 0.8532(5) 0.4597(4) 0.5628(7) 0.033(2) Uani 1 1 d .
H51 H 0.8540 0.4435 0.5235 0.040 Uiso 1 1 calc R
C52 C 0.8718(5) 0.4404(4) 0.6386(7) 0.032(2) Uani 1 1 d .
H52 H 0.8846 0.4109 0.6502 0.038 Uiso 1 1 calc R
C53 C 0.8242(8) 0.5038(8) 0.4196(9) 0.083(6) Uani 1 1 d .
H53A H 0.8108 0.5223 0.3719 0.124 Uiso 1 1 calc R
H53B H 0.7968 0.4776 0.3984 0.124 Uiso 1 1 calc R
H53C H 0.8708 0.4957 0.4515 0.124 Uiso 1 1 calc R
C54 C 0.9231(5) 0.3791(5) 0.9964(8) 0.048(3) Uani 1 1 d .
C55 C 0.9585(6) 0.4171(7) 1.0216(9) 0.071(5) Uani 1 1 d .
H55 H 0.9671 0.4306 0.9871 0.086 Uiso 1 1 calc R
C56 C 0.9817(8) 0.4357(8) 1.0992(12) 0.087(6) Uani 1 1 d .
H56 H 1.0043 0.4627 1.1159 0.105 Uiso 1 1 calc R
C57 C 0.9716(7) 0.4149(6) 1.1520(10) 0.079(6) Uani 1 1 d .
C58 C 0.9372(9) 0.3726(5) 1.1255(10) 0.065(4) Uani 1 1 d .
H58 H 0.9309 0.3574 1.1608 0.078 Uiso 1 1 calc R
C59 C 0.9139(7) 0.3552(5) 1.0462(9) 0.054(3) Uani 1 1 d .
H59 H 0.8926 0.3278 1.0279 0.065 Uiso 1 1 calc R
C60 C 0.9907(16) 0.4130(8) 1.2833(13) 0.122(10) Uani 1 1 d .
H60A H 1.0112 0.4305 1.3345 0.183 Uiso 1 1 calc R
H60B H 1.0122 0.3846 1.2985 0.183 Uiso 1 1 calc R
H60C H 0.9436 0.4093 1.2556 0.183 Uiso 1 1 calc R
C61 C 0.1195(5) 0.6467(4) 0.4339(7) 0.028(2) Uani 1 1 d .
C62 C 0.1176(4) 0.6205(3) 0.3751(6) 0.0232(18) Uani 1 1 d .
C63 C 0.1666(4) 0.6281(3) 0.3643(6) 0.0219(18) Uani 1 1 d .
H63 H 0.1668 0.6105 0.3260 0.026 Uiso 1 1 calc R
C64 C 0.2151(4) 0.6613(3) 0.4094(5) 0.0210(18) Uani 1 1 d .
C65 C 0.2687(4) 0.6671(3) 0.4019(5) 0.0172(16) Uani 1 1 d .
C66 C 0.2697(4) 0.6403(3) 0.3429(6) 0.0209(18) Uani 1 1 d .
H66 H 0.2348 0.6203 0.3078 0.025 Uiso 1 1 calc R
C67 C 0.3210(4) 0.6437(3) 0.3374(6) 0.0235(19) Uani 1 1 d .
C68 C 0.3745(4) 0.6732(3) 0.3905(5) 0.0186(17) Uani 1 1 d .
C69 C 0.3738(4) 0.6996(3) 0.4470(5) 0.0161(16) Uani 1 1 d .
H69 H 0.4091 0.7193 0.4823 0.019 Uiso 1 1 calc R
C70 C 0.3205(4) 0.6974(3) 0.4526(5) 0.0184(17) Uani 1 1 d .
C71 C 0.3199(4) 0.7265(3) 0.5114(5) 0.0203(17) Uani 1 1 d .
C72 C 0.3712(5) 0.7571(3) 0.5648(6) 0.0218(18) Uani 1 1 d .
H72 H 0.4074 0.7588 0.5636 0.026 Uiso 1 1 calc R
C73 C 0.3700(4) 0.7848(3) 0.6187(5) 0.0230(18) Uani 1 1 d .
C74 C 0.3131(6) 0.7843(4) 0.6162(7) 0.035(3) Uani 1 1 d .
C75 C 0.2629(6) 0.7546(4) 0.5661(8) 0.043(3) Uani 1 1 d .
H75 H 0.2254 0.7548 0.5647 0.051 Uiso 1 1 calc R
C76 C 0.2664(5) 0.7236(3) 0.5165(6) 0.0240(19) Uani 1 1 d .
C77 C 0.2150(4) 0.6889(3) 0.4682(6) 0.0206(18) Uani 1 1 d .
C78 C 0.1661(5) 0.6799(3) 0.4792(6) 0.028(2) Uani 1 1 d .
H78 H 0.1653 0.6969 0.5179 0.034 Uiso 1 1 calc R
C79 C 0.0652(5) 0.6732(3) 0.5183(7) 0.029(2) Uani 1 1 d .
C80 C 0.1014(6) 0.6640(5) 0.6049(8) 0.050(3) Uani 1 1 d .
H80 H 0.1281 0.6387 0.6281 0.060 Uiso 1 1 calc R
C81 C 0.0982(8) 0.6924(7) 0.6572(8) 0.072(5) Uani 1 1 d .
H81 H 0.1252 0.6873 0.7162 0.086 Uiso 1 1 calc R
C82 C 0.0555(5) 0.7280(4) 0.6225(7) 0.036(2) Uani 1 1 d .
C83 C 0.0167(8) 0.7380(4) 0.5372(8) 0.052(3) Uani 1 1 d .
H83 H -0.0126 0.7620 0.5141 0.062 Uiso 1 1 calc R
C84 C 0.0230(8) 0.7100(4) 0.4847(8) 0.047(3) Uani 1 1 d .
H84 H -0.0017 0.7164 0.4264 0.057 Uiso 1 1 calc R
C85 C 0.0035(8) 0.7852(6) 0.6455(9) 0.060(4) Uani 1 1 d .
H85A H 0.0055 0.7991 0.6907 0.090 Uiso 1 1 calc R
H85B H -0.0407 0.7729 0.6037 0.090 Uiso 1 1 calc R
H85C H 0.0124 0.8068 0.6182 0.090 Uiso 1 1 calc R
C86 C 0.0705(4) 0.5581(3) 0.2467(6) 0.0228(18) Uani 1 1 d .
C87 C 0.1193(5) 0.5265(4) 0.2756(8) 0.042(3) Uani 1 1 d .
H87 H 0.1445 0.5168 0.3324 0.050 Uiso 1 1 calc R
C88 C 0.1316(6) 0.5089(5) 0.2225(9) 0.052(3) Uani 1 1 d .
H88 H 0.1676 0.4896 0.2448 0.062 Uiso 1 1 calc R
C89 C 0.0916(8) 0.5195(5) 0.1384(11) 0.055(4) Uani 1 1 d .
C90 C 0.0405(7) 0.5535(5) 0.1051(8) 0.055(4) Uani 1 1 d .
H90 H 0.0144 0.5627 0.0480 0.066 Uiso 1 1 calc R
C91 C 0.0322(6) 0.5722(4) 0.1641(8) 0.037(2) Uani 1 1 d .
H91 H 0.0002 0.5943 0.1456 0.045 Uiso 1 1 calc R
C92 C 0.0601(15) 0.5045(8) -0.0018(14) 0.108(9) Uani 1 1 d .
H92A H 0.0769 0.4876 -0.0259 0.163 Uiso 1 1 calc R
H92B H 0.0580 0.5352 -0.0157 0.163 Uiso 1 1 calc R
H92C H 0.0157 0.4943 -0.0254 0.163 Uiso 1 1 calc R
C93 C 0.2509(4) 0.6282(3) 0.1620(6) 0.0212(18) Uani 1 1 d .
C94 C 0.2572(5) 0.6631(4) 0.1241(6) 0.036(2) Uani 1 1 d .
H94 H 0.2988 0.6770 0.1529 0.044 Uiso 1 1 calc R
C95 C 0.2030(6) 0.6784(4) 0.0436(7) 0.040(3) Uani 1 1 d .
H95 H 0.2071 0.7032 0.0194 0.048 Uiso 1 1 calc R
C96 C 0.1430(6) 0.6558(4) 0.0007(7) 0.043(3) Uani 1 1 d .
C97 C 0.1345(5) 0.6220(5) 0.0383(8) 0.051(3) Uani 1 1 d .
H97 H 0.0922 0.6090 0.0098 0.062 Uiso 1 1 calc R
C98 C 0.1879(6) 0.6069(4) 0.1178(8) 0.041(3) Uani 1 1 d .
C99 C 0.0898(8) 0.7037(5) -0.1198(10) 0.075(5) Uani 1 1 d .
H99A H 0.0469 0.7085 -0.1751 0.112 Uiso 1 1 calc R
H99B H 0.1233 0.6979 -0.1272 0.112 Uiso 1 1 calc R
H99C H 0.1024 0.7295 -0.0846 0.112 Uiso 1 1 calc R
C100 C 0.5054(5) 0.7062(3) 0.4711(6) 0.026(2) Uani 1 1 d .
C101 C 0.5048(5) 0.7525(3) 0.4775(7) 0.031(2) Uani 1 1 d .
H101 H 0.4669 0.7683 0.4340 0.038 Uiso 1 1 calc R
C102 C 0.5596(6) 0.7749(4) 0.5474(7) 0.035(2) Uani 1 1 d .
H102 H 0.5587 0.8055 0.5515 0.042 Uiso 1 1 calc R
C103 C 0.6176(5) 0.7501(4) 0.6129(6) 0.031(2) Uani 1 1 d .
C104 C 0.6183(5) 0.7041(3) 0.6046(7) 0.029(2) Uani 1 1 d .
H104 H 0.6571 0.6884 0.6463 0.035 Uiso 1 1 calc R
C105 C 0.5632(5) 0.6818(3) 0.5366(6) 0.0261(19) Uani 1 1 d .
H105 H 0.5638 0.6512 0.5335 0.031 Uiso 1 1 calc R
C106 C 0.7332(6) 0.7521(5) 0.7330(9) 0.047(3) Uani 1 1 d .
H10A H 0.7665 0.7721 0.7770 0.071 Uiso 1 1 calc R
H10B H 0.7467 0.7424 0.6994 0.071 Uiso 1 1 calc R
H10C H 0.7293 0.7270 0.7592 0.071 Uiso 1 1 calc R
C107 C 0.5060(5) 0.7800(3) 0.7449(6) 0.027(2) Uani 1 1 d .
C108 C 0.5025(6) 0.7464(4) 0.7940(7) 0.039(3) Uani 1 1 d .
H108 H 0.4665 0.7459 0.7955 0.047 Uiso 1 1 calc R
C109 C 0.5534(6) 0.7147(4) 0.8390(8) 0.041(3) Uani 1 1 d .
H109 H 0.5518 0.6941 0.8726 0.049 Uiso 1 1 calc R
C110 C 0.6054(6) 0.7129(4) 0.8356(7) 0.037(2) Uani 1 1 d .
C111 C 0.6089(5) 0.7454(4) 0.7876(7) 0.037(2) Uani 1 1 d .
H111 H 0.6442 0.7449 0.7847 0.044 Uiso 1 1 calc R
C112 C 0.5599(5) 0.7781(4) 0.7446(7) 0.038(2) Uani 1 1 d .
H112 H 0.5639 0.7996 0.7144 0.046 Uiso 1 1 calc R
C113 C 0.7063(7) 0.6769(4) 0.8794(9) 0.050(3) Uani 1 1 d .
H11A H 0.7341 0.6522 0.9135 0.074 Uiso 1 1 calc R
H11B H 0.7324 0.7036 0.9027 0.074 Uiso 1 1 calc R
H11C H 0.6897 0.6731 0.8211 0.074 Uiso 1 1 calc R
C119 C 0.2155(7) 0.8773(3) 0.5560(8) 0.083(5) Uiso 1 1 d G
H119 H 0.2505 0.8877 0.5567 0.100 Uiso 1 1 calc R
C115 C 0.2274(4) 0.8433(3) 0.6112(7) 0.064(5) Uani 1 1 d G
C114 C 0.1752(4) 0.8278(2) 0.6103(6) 0.042(3) Uani 1 1 d G
H114 H 0.1831 0.8051 0.6472 0.051 Uiso 1 1 calc R
C118 C 0.1111(4) 0.8462(3) 0.5541(7) 0.067(4) Uani 1 1 d G
H118 H 0.0762 0.8358 0.5534 0.080 Uiso 1 1 calc R
C116 C 0.0993(6) 0.8802(3) 0.4989(6) 0.118(11) Uani 1 1 d G
C117 C 0.1515(8) 0.8957(3) 0.4998(7) 0.153(17) Uani 1 1 d G
H117 H 0.1436 0.9185 0.4629 0.184 Uiso 1 1 calc R
O12 O 0.0232(18) 0.8983(6) 0.4408(9) 0.239(19) Uani 1 1 d D
C120 C -0.032(8) 0.888(7) 0.443(16) 0.79(19) Uiso 1 1 d D
H12A H -0.0697 0.9072 0.4024 1.183 Uiso 1 1 calc R
H12B H -0.0178 0.8936 0.4996 1.183 Uiso 1 1 calc R
H12C H -0.0450 0.8581 0.4271 1.183 Uiso 1 1 calc R
CS1 C 0.2868(15) 0.5475(9) 0.6915(19) 0.071(8) Uiso 0.50 1 d PD
CS3 C 0.299(2) 0.5515(15) 0.778(2) 0.089(11) Uiso 0.50 1 d PD
CS2 C 0.3490(16) 0.5263(13) 0.715(2) 0.083(10) Uiso 0.50 1 d PD
OS1 O 0.238(2) 0.5611(15) 0.623(2) 0.148(15) Uiso 0.50 1 d PD

loop_
_atom_site_aniso_label
_atom_site_aniso_U_11
_atom_site_aniso_U_22
_atom_site_aniso_U_33
_atom_site_aniso_U_23
_atom_site_aniso_U_13
_atom_site_aniso_U_12
Sb1 0.0642(6) 0.0812(8) 0.0990(9) -0.0328(7) 0.0564(7) -0.0125(6)
F1 0.28(3) 0.63(6) 0.45(4) -0.48(5) 0.33(3) -0.34(4)
F2 0.198(15) 0.109(10) 0.164(13) -0.053(9) 0.155(13) -0.062(11)
F3 0.111(10) 0.073(8) 0.178(16) -0.038(10) 0.026(10) 0.041(8)
F4 0.36(3) 0.075(9) 0.25(2) 0.004(12) 0.25(2) -0.058(14)
F5 0.068(7) 0.194(18) 0.108(10) 0.017(10) 0.039(7) 0.020(8)
F6 0.087(9) 0.144(15) 0.158(15) -0.060(13) 0.012(9) -0.049(9)
Sb2 0.0742(7) 0.0790(8) 0.0380(5) 0.0041(5) 0.0173(5) -0.0196(6)
F7 0.45(5) 0.16(2) 0.17(2) 0.078(18) 0.18(3) 0.09(3)
F8 0.209(18) 0.167(17) 0.30(3) 0.106(17) 0.22(2) 0.087(15)
F9 0.069(6) 0.26(2) 0.043(5) 0.002(8) 0.020(5) -0.050(9)
F10 0.142(11) 0.184(15) 0.033(5) 0.020(7) 0.000(6) -0.101(11)
F11 0.092(9) 0.226(19) 0.082(8) 0.077(10) -0.007(7) -0.089(11)
F12 0.057(6) 0.229(18) 0.078(7) 0.001(9) 0.046(5) -0.015(8)
Ag1 0.0295(4) 0.0283(4) 0.0303(4) 0.0084(3) 0.0217(3) 0.0087(3)
Ag2 0.0375(4) 0.0293(4) 0.0571(5) -0.0004(4) 0.0374(4) 0.0059(3)
S1 0.0226(10) 0.0401(14) 0.0276(11) 0.0120(10) 0.0196(10) 0.0062(10)
S2 0.0159(9) 0.0358(13) 0.0197(10) 0.0004(9) 0.0133(8) -0.0014(9)
S3 0.0184(11) 0.0503(17) 0.0406(14) 0.0246(13) 0.0131(11) 0.0092(11)
S4 0.0231(10) 0.0227(11) 0.0247(11) 0.0084(9) 0.0156(9) 0.0038(9)
S5 0.0164(9) 0.0220(11) 0.0215(10) -0.0016(8) 0.0133(8) -0.0010(8)
S6 0.0312(13) 0.065(2) 0.0549(17) 0.0386(15) 0.0335(13) 0.0302(13)
S7 0.0383(13) 0.0476(16) 0.0421(14) -0.0174(12) 0.0352(12) -0.0185(12)
S8 0.0264(11) 0.0329(14) 0.0394(13) -0.0138(11) 0.0241(11) -0.0109(10)
S9 0.0179(10) 0.0321(13) 0.0241(11) -0.0077(9) 0.0116(9) 0.0045(9)
S10 0.0172(9) 0.0218(11) 0.0222(10) -0.0009(8) 0.0143(8) 0.0000(8)
S11 0.0266(11) 0.0258(12) 0.0317(12) -0.0070(10) 0.0147(10) -0.0098(10)
S12 0.060(2) 0.130(4) 0.102(3) -0.101(3) 0.069(2) -0.064(2)
O1 0.028(4) 0.070(7) 0.057(6) 0.035(5) 0.018(4) 0.027(4)
O2 0.036(5) 0.067(7) 0.063(6) 0.031(5) 0.013(5) 0.010(5)
O3 0.121(11) 0.071(8) 0.164(15) 0.024(9) 0.118(12) 0.038(8)
O4 0.074(6) 0.047(5) 0.059(6) -0.019(4) 0.045(5) -0.006(5)
O5 0.055(5) 0.041(5) 0.039(4) 0.021(4) 0.033(4) 0.009(4)
O6 0.053(6) 0.109(11) 0.054(7) 0.006(7) -0.003(5) 0.018(7)
O7 0.050(5) 0.066(6) 0.038(4) -0.015(4) 0.027(4) 0.011(4)
O8 0.113(9) 0.076(8) 0.091(9) -0.050(7) 0.082(8) -0.036(7)
O9 0.043(5) 0.064(7) 0.032(4) 0.010(4) 0.001(4) -0.003(4)
O10 0.033(4) 0.043(5) 0.037(4) -0.020(4) 0.017(3) -0.018(3)
O11 0.048(5) 0.055(6) 0.054(5) 0.015(4) 0.033(4) 0.018(4)
C1 0.035(5) 0.012(4) 0.028(5) 0.006(4) 0.025(4) 0.003(4)
C2 0.012(4) 0.025(4) 0.017(4) -0.008(3) 0.009(3) -0.004(3)
C3 0.020(4) 0.036(6) 0.023(4) 0.000(4) 0.017(4) 0.006(4)
C4 0.021(4) 0.017(4) 0.025(4) -0.003(4) 0.017(4) -0.002(3)
C5 0.017(4) 0.034(5) 0.026(5) -0.003(4) 0.016(4) 0.000(4)
C6 0.022(4) 0.024(5) 0.035(5) 0.015(4) 0.021(4) 0.008(4)
C7 0.020(4) 0.009(4) 0.033(5) 0.007(4) 0.014(4) 0.006(3)
C8 0.030(5) 0.028(5) 0.022(4) 0.006(4) 0.017(4) 0.007(4)
C9 0.022(4) 0.016(4) 0.029(4) 0.005(4) 0.020(4) 0.001(3)
C10 0.012(4) 0.018(4) 0.019(4) 0.004(3) 0.009(3) 0.001(3)
C11 0.017(4) 0.028(5) 0.012(4) -0.010(3) 0.009(3) -0.005(3)
C12 0.025(4) 0.012(4) 0.019(4) -0.002(3) 0.015(4) 0.000(3)
C13 0.021(4) 0.026(5) 0.027(4) 0.000(4) 0.021(4) 0.007(4)
C14 0.011(4) 0.036(6) 0.028(5) 0.016(4) 0.009(4) 0.009(4)
C15 0.026(5) 0.042(6) 0.040(6) 0.021(5) 0.025(5) 0.010(4)
C16 0.016(4) 0.030(5) 0.016(4) 0.011(4) 0.009(3) 0.008(4)
C17 0.029(5) 0.018(5) 0.037(5) -0.002(4) 0.029(4) 0.000(4)
C18 0.019(4) 0.027(5) 0.018(4) 0.009(4) 0.012(4) 0.015(4)
C19 0.023(4) 0.045(6) 0.024(5) 0.015(4) 0.017(4) 0.009(4)
C20 0.033(5) 0.034(6) 0.034(5) 0.011(4) 0.023(5) 0.010(4)
C21 0.043(6) 0.042(7) 0.065(8) 0.019(6) 0.045(6) 0.019(5)
C22 0.018(5) 0.049(7) 0.048(7) 0.019(5) 0.018(5) 0.007(5)
C23 0.027(5) 0.070(9) 0.024(5) 0.003(5) 0.011(5) -0.013(5)
C24 0.033(5) 0.031(5) 0.035(5) 0.015(4) 0.026(5) 0.005(4)
C25 0.036(7) 0.090(12) 0.054(9) 0.028(8) 0.012(6) 0.012(7)
C26 0.014(4) 0.030(5) 0.025(4) 0.004(4) 0.012(4) -0.006(4)
C27 0.030(5) 0.036(6) 0.026(5) 0.009(4) 0.015(4) 0.006(4)
C28 0.027(5) 0.058(8) 0.027(5) 0.001(5) 0.009(4) 0.001(5)
C29 0.021(5) 0.080(10) 0.036(6) 0.007(6) 0.010(5) -0.003(6)
C30 0.032(6) 0.048(7) 0.037(6) 0.004(5) 0.013(5) 0.010(5)
C31 0.035(5) 0.018(5) 0.041(6) 0.015(4) 0.022(5) 0.012(4)
C32 0.036(7) 0.097(13) 0.041(8) 0.032(8) -0.005(6) -0.006(8)
C33 0.025(5) 0.041(7) 0.071(8) 0.031(6) 0.033(6) 0.013(5)
C34 0.083(11) 0.031(7) 0.25(3) -0.008(11) 0.137(17) -0.004(7)
C35 0.093(13) 0.060(11) 0.22(3) 0.023(14) 0.131(18) 0.019(10)
C36 0.119(14) 0.033(8) 0.137(16) 0.051(9) 0.111(14) 0.046(9)
C37 0.074(10) 0.077(11) 0.086(11) 0.053(9) 0.063(10) 0.047(9)
C38 0.050(7) 0.063(9) 0.058(8) 0.043(7) 0.040(7) 0.026(7)
C39 0.114(16) 0.097(16) 0.073(12) 0.022(12) 0.059(12) 0.031(13)
C40 0.032(5) 0.017(4) 0.028(5) 0.017(4) 0.023(4) 0.013(4)
C41 0.026(5) 0.049(7) 0.030(5) 0.003(5) 0.011(4) 0.000(5)
C42 0.033(6) 0.058(8) 0.027(5) -0.010(5) 0.011(5) -0.011(5)
C43 0.060(8) 0.055(8) 0.038(6) 0.021(6) 0.034(6) 0.021(6)
C44 0.039(6) 0.068(9) 0.035(6) 0.002(6) 0.026(5) 0.000(6)
C45 0.019(4) 0.036(6) 0.030(5) 0.008(4) 0.012(4) -0.007(4)
C46 0.075(10) 0.081(11) 0.051(8) 0.016(7) 0.044(8) 0.034(9)
C47 0.020(4) 0.024(5) 0.028(4) 0.003(4) 0.018(4) 0.004(4)
C48 0.026(5) 0.030(5) 0.038(5) -0.004(4) 0.020(4) -0.006(4)
C49 0.035(5) 0.030(6) 0.048(6) 0.009(5) 0.023(5) -0.002(5)
C50 0.026(5) 0.043(6) 0.023(5) 0.008(4) 0.014(4) 0.002(4)
C51 0.033(5) 0.045(6) 0.027(5) 0.015(5) 0.022(4) 0.015(5)
C52 0.035(5) 0.039(6) 0.033(5) -0.001(4) 0.027(5) 0.009(4)
C53 0.065(9) 0.164(19) 0.046(8) 0.041(10) 0.047(8) 0.022(10)
C54 0.009(4) 0.061(8) 0.054(7) 0.029(6) 0.010(5) -0.002(5)
C55 0.028(6) 0.128(16) 0.035(7) 0.010(8) 0.009(5) -0.007(8)
C56 0.046(8) 0.125(17) 0.073(11) 0.018(11) 0.028(8) -0.024(10)
C57 0.032(7) 0.076(12) 0.043(8) 0.015(8) -0.019(6) 0.025(7)
C58 0.081(10) 0.051(9) 0.056(9) 0.015(7) 0.039(8) 0.021(8)
C59 0.050(7) 0.047(8) 0.054(8) 0.033(6) 0.027(6) 0.013(6)
C60 0.20(3) 0.090(15) 0.057(11) 0.041(11) 0.070(15) 0.073(17)
C61 0.023(4) 0.037(6) 0.038(5) -0.003(4) 0.026(4) -0.008(4)
C62 0.018(4) 0.022(5) 0.027(5) 0.000(4) 0.013(4) -0.001(4)
C63 0.022(4) 0.021(5) 0.028(5) -0.009(4) 0.018(4) -0.012(4)
C64 0.013(4) 0.030(5) 0.016(4) 0.000(4) 0.007(3) 0.010(4)
C65 0.006(3) 0.020(4) 0.020(4) -0.002(3) 0.005(3) 0.002(3)
C66 0.020(4) 0.017(4) 0.024(4) -0.004(3) 0.013(4) -0.002(3)
C67 0.015(4) 0.032(5) 0.020(4) -0.004(4) 0.010(4) 0.008(4)
C68 0.008(3) 0.032(5) 0.014(4) 0.001(4) 0.006(3) 0.000(3)
C69 0.013(4) 0.013(4) 0.021(4) -0.004(3) 0.010(3) -0.006(3)
C70 0.015(4) 0.021(5) 0.014(4) 0.003(3) 0.007(3) 0.003(3)
C71 0.018(4) 0.022(5) 0.022(4) 0.002(4) 0.013(4) 0.005(3)
C72 0.025(4) 0.013(4) 0.032(5) -0.001(4) 0.020(4) -0.003(3)
C73 0.019(4) 0.032(5) 0.016(4) 0.003(4) 0.010(4) 0.003(4)
C74 0.043(6) 0.040(6) 0.041(6) -0.032(5) 0.036(5) -0.034(5)
C75 0.048(6) 0.050(7) 0.063(7) -0.024(6) 0.050(6) -0.021(6)
C76 0.028(4) 0.023(5) 0.032(5) -0.005(4) 0.023(4) -0.006(4)
C77 0.017(4) 0.027(5) 0.021(4) -0.011(4) 0.014(3) -0.009(4)
C78 0.030(5) 0.033(6) 0.036(5) -0.016(4) 0.028(4) -0.015(4)
C79 0.039(5) 0.025(5) 0.039(5) -0.015(4) 0.033(5) -0.011(4)
C80 0.046(7) 0.065(9) 0.032(6) -0.009(6) 0.020(5) 0.025(6)
C81 0.064(9) 0.118(15) 0.026(6) -0.002(7) 0.025(6) 0.029(9)
C82 0.035(5) 0.049(7) 0.026(5) -0.010(5) 0.020(5) -0.005(5)
C83 0.079(9) 0.036(6) 0.047(7) -0.029(6) 0.042(7) -0.031(7)
C84 0.091(10) 0.028(6) 0.038(6) -0.016(5) 0.047(7) -0.025(6)
C85 0.062(8) 0.079(11) 0.046(7) -0.021(7) 0.037(7) 0.000(8)
C86 0.019(4) 0.021(5) 0.028(5) -0.009(4) 0.015(4) -0.012(4)
C87 0.029(5) 0.049(7) 0.038(6) 0.002(5) 0.015(5) 0.018(5)
C88 0.034(6) 0.066(9) 0.051(7) -0.021(7) 0.025(6) -0.008(6)
C89 0.075(9) 0.040(7) 0.084(10) -0.023(7) 0.066(9) -0.016(7)
C90 0.058(8) 0.074(10) 0.037(6) -0.015(6) 0.031(6) -0.025(7)
C91 0.033(5) 0.030(6) 0.047(6) -0.022(5) 0.024(5) -0.018(4)
C92 0.20(3) 0.091(15) 0.092(14) -0.028(12) 0.115(18) -0.044(16)
C93 0.020(4) 0.019(5) 0.021(4) -0.004(3) 0.011(4) 0.001(3)
C94 0.030(5) 0.052(7) 0.024(5) 0.003(5) 0.016(4) -0.006(5)
C95 0.044(6) 0.042(7) 0.038(6) -0.002(5) 0.029(5) -0.001(5)
C96 0.040(6) 0.043(7) 0.024(5) 0.004(5) 0.009(5) -0.005(5)
C97 0.021(5) 0.057(8) 0.040(6) -0.013(6) 0.001(5) -0.023(5)
C98 0.036(6) 0.028(6) 0.050(7) 0.004(5) 0.022(5) -0.012(5)
C99 0.064(9) 0.042(8) 0.042(7) 0.010(6) -0.005(7) -0.013(7)
C100 0.021(4) 0.037(6) 0.030(5) -0.013(4) 0.022(4) -0.010(4)
C101 0.034(5) 0.026(5) 0.034(5) 0.003(4) 0.021(5) 0.002(4)
C102 0.044(6) 0.031(6) 0.042(6) -0.015(5) 0.033(5) -0.009(5)
C103 0.030(5) 0.047(6) 0.026(5) -0.002(4) 0.022(4) -0.011(5)
C104 0.028(5) 0.028(5) 0.031(5) 0.000(4) 0.018(4) 0.008(4)
C105 0.034(5) 0.016(4) 0.039(5) 0.001(4) 0.028(5) 0.007(4)
C106 0.033(6) 0.055(8) 0.055(7) -0.003(6) 0.028(6) -0.005(5)
C107 0.021(4) 0.031(5) 0.022(4) -0.010(4) 0.010(4) 0.007(4)
C108 0.040(6) 0.055(7) 0.028(5) 0.011(5) 0.024(5) 0.003(5)
C109 0.046(6) 0.039(6) 0.041(6) 0.009(5) 0.028(5) 0.006(5)
C110 0.043(6) 0.032(6) 0.035(6) 0.003(5) 0.025(5) -0.002(5)
C111 0.027(5) 0.046(7) 0.038(6) -0.019(5) 0.021(5) -0.012(5)
C112 0.026(5) 0.055(7) 0.040(6) -0.007(5) 0.024(5) -0.010(5)
C113 0.062(8) 0.023(6) 0.066(8) -0.004(5) 0.041(7) 0.009(5)
C115 0.131(14) 0.012(5) 0.124(13) -0.023(7) 0.117(13) -0.023(7)
C114 0.055(7) 0.030(6) 0.066(8) -0.008(5) 0.049(7) 0.007(5)
C118 0.091(11) 0.048(9) 0.070(10) -0.016(8) 0.054(9) 0.006(8)
C116 0.18(2) 0.043(10) 0.059(11) -0.021(9) 0.043(13) 0.049(13)
C117 0.33(5) 0.056(12) 0.081(15) -0.048(12) 0.13(3) -0.08(2)
O12 0.40(4) 0.090(12) 0.046(8) 0.003(7) 0.052(14) 0.159(19)

loop_
_atom_type_symbol
_atom_type_description
_atom_type_scat_dispersion_real
_atom_type_scat_dispersion_imag
_atom_type_scat_source
C C 0.0033 0.0016 'International Tables Vol C Tables 4.2.6.8 and 6.1.1.4'
H H 0.0000 0.0000 'International Tables Vol C Tables 4.2.6.8 and 6.1.1.4'
O O 0.0106 0.0060 'International Tables Vol C Tables 4.2.6.8 and 6.1.1.4'
S S 0.1246 0.1234 'International Tables Vol C Tables 4.2.6.8 and 6.1.1.4'
F F 0.0171 0.0103 'International Tables Vol C Tables 4.2.6.8 and 6.1.1.4'
Ag Ag -0.8971 1.1015 'International Tables Vol C Tables 4.2.6.8 and 6.1.1.4'
Sb Sb -0.5866 1.5461 'International Tables Vol C Tables 4.2.6.8 and 6.1.1.4'

loop_
_geom_angle_atom_site_label_1
_geom_angle_atom_site_label_2
_geom_angle_atom_site_label_3
_geom_angle
_geom_angle_site_symmetry_1
_geom_angle_site_symmetry_3
F2 Sb1 F5 90.0 . .
F2 Sb1 F3 90.0 . .
F5 Sb1 F3 90.0 . .
F2 Sb1 F6 90.0 . .
F5 Sb1 F6 180.0 . .
F3 Sb1 F6 90.0 . .
F2 Sb1 F4 90.0 . .
F5 Sb1 F4 90.0 . .
F3 Sb1 F4 180.0 . .
F6 Sb1 F4 90.0 . .
F2 Sb1 F1 180.0(5) . .
F5 Sb1 F1 90.0 . .
F3 Sb1 F1 90.0 . .
F6 Sb1 F1 90.0 . .
F4 Sb1 F1 90.0 . .
F7 Sb2 F10 90.0 . .
F7 Sb2 F12 90.0 . .
F10 Sb2 F12 90.0 . .
F7 Sb2 F9 90.0 . .
F10 Sb2 F9 180.00(18) . .
F12 Sb2 F9 90.0 . .
F7 Sb2 F11 90.0 . .
F10 Sb2 F11 90.0 . .
F12 Sb2 F11 180.0 . .
F9 Sb2 F11 90.0 . .
F7 Sb2 F8 180.0(7) . .
F10 Sb2 F8 90.0 . .
F12 Sb2 F8 90.0 . .
F9 Sb2 F8 90.0 . .
F11 Sb2 F8 90.0 . .
S4 Ag1 S10 131.51(8) . .
S4 Ag1 S3 81.82(7) . .
S10 Ag1 S3 117.59(8) . .
S4 Ag1 S2 104.22(7) . 2_564
S10 Ag1 S2 86.44(7) . 2_564
S3 Ag1 S2 142.45(9) . 2_564
S11 Ag2 S7 113.13(8) . 4_565
S11 Ag2 S5 128.08(8) . 3_455
S7 Ag2 S5 96.19(8) 4_565 3_455
S11 Ag2 S6 145.45(10) . 3_455
S7 Ag2 S6 86.73(8) 4_565 3_455
S5 Ag2 S6 73.60(8) 3_455 3_455
S11 Ag2 S12 75.93(8) . .
S7 Ag2 S12 155.22(14) 4_565 .
S5 Ag2 S12 95.14(12) 3_455 .
S6 Ag2 S12 75.46(10) 3_455 .
C1 S1 C19 103.7(4) . .
C2 S2 C26 105.7(4) . .
C2 S2 Ag1 110.6(3) . 2_565
C26 S2 Ag1 118.0(3) . 2_565
C7 S3 C33 101.2(5) . .
C7 S3 Ag1 103.8(3) . .
C33 S3 Ag1 108.1(4) . .
C40 S4 C8 100.8(4) . .
C40 S4 Ag1 106.8(3) . .
C8 S4 Ag1 105.0(3) . .
C47 S5 C13 103.5(4) . .
C47 S5 Ag2 110.7(3) . 3_545
C13 S5 Ag2 99.4(3) . 3_545
C14 S6 C54 101.5(5) . .
C14 S6 Ag2 96.2(3) . 3_545
C54 S6 Ag2 129.4(3) . 3_545
C79 S7 C61 107.1(5) . .
C79 S7 Ag2 107.0(4) . 4_464
C61 S7 Ag2 107.3(4) . 4_464
C62 S8 C86 103.2(4) . .
C93 S9 C67 101.9(4) . .
C100 S10 C68 105.3(4) . .
C100 S10 Ag1 112.1(3) . .
C68 S10 Ag1 106.2(3) . .
C107 S11 C73 100.9(5) . .
C107 S11 Ag2 105.5(3) . .
C73 S11 Ag2 111.8(3) . .
C115 S12 C74 103.2(5) . .
C115 S12 Ag2 134.9(4) . .
C74 S12 Ag2 105.4(3) . .
C25 O1 C22 119.7(12) . .
C32 O2 C29 114.7(13) . .
C36 O3 C39 119.9(18) . .
C43 O4 C46 118.1(12) . .
C50 O5 C53 113.8(10) . .
C57 O6 C60 118.7(19) . .
C82 O7 C85 113.8(9) . .
C92 O8 C89 123.0(17) . .
C99 O9 C96 117.6(10) . .
C103 O10 C106 116.3(9) . .
C110 O11 C113 117.7(10) . .
C18 C1 C2 119.8(7) . .
C18 C1 S1 121.9(7) . .
C2 C1 S1 118.4(6) . .
C3 C2 C1 119.8(7) . .
C3 C2 S2 123.4(7) . .
C1 C2 S2 116.6(6) . .
C2 C3 C4 121.8(8) . .
C3 C4 C17 118.6(8) . .
C3 C4 C5 121.8(8) . .
C17 C4 C5 119.5(7) . .
C6 C5 C10 117.5(8) . .
C6 C5 C4 123.0(8) . .
C10 C5 C4 119.5(8) . .
C7 C6 C5 123.3(8) . .
C6 C7 C8 119.5(8) . .
C6 C7 S3 117.8(7) . .
C8 C7 S3 122.7(7) . .
C9 C8 C7 118.9(8) . .
C9 C8 S4 116.6(7) . .
C7 C8 S4 124.4(7) . .
C8 C9 C10 121.7(8) . .
C9 C10 C5 119.1(8) . .
C9 C10 C11 120.5(7) . .
C5 C10 C11 120.5(8) . .
C16 C11 C12 117.9(8) . .
C16 C11 C10 120.0(7) . .
C12 C11 C10 122.0(8) . .
C13 C12 C11 122.7(8) . .
C12 C13 C14 118.6(8) . .
C12 C13 S5 122.2(7) . .
C14 C13 S5 119.1(6) . .
C15 C14 C13 120.4(8) . .
C15 C14 S6 116.7(7) . .
C13 C14 S6 122.9(6) . .
C14 C15 C16 120.5(9) . .
C15 C16 C11 119.6(8) . .
C15 C16 C17 120.9(8) . .
C11 C16 C17 119.6(8) . .
C18 C17 C4 119.1(7) . .
C18 C17 C16 120.3(8) . .
C4 C17 C16 120.6(8) . .
C1 C18 C17 120.8(8) . .
C24 C19 C20 119.2(9) . .
C24 C19 S1 119.5(8) . .
C20 C19 S1 121.0(8) . .
C21 C20 C19 118.6(10) . .
C22 C21 C20 120.7(10) . .
C21 C22 O1 116.7(11) . .
C21 C22 C23 122.2(10) . .
O1 C22 C23 121.1(11) . .
C24 C23 C22 116.8(10) . .
C23 C24 C19 122.1(10) . .
C27 C26 C31 125.0(9) . .
C27 C26 S2 116.9(7) . .
C31 C26 S2 117.9(8) . .
C26 C27 C28 117.2(10) . .
C29 C28 C27 121.7(12) . .
C28 C29 O2 127.0(13) . .
C28 C29 C30 121.8(11) . .
O2 C29 C30 111.0(13) . .
C31 C30 C29 119.4(12) . .
C26 C31 C30 114.7(11) . .
C38 C33 C34 121.2(14) . .
C38 C33 S3 121.6(8) . .
C34 C33 S3 117.2(13) . .
C35 C34 C33 117.0(18) . .
C36 C35 C34 120.7(15) . .
C35 C36 C37 124.2(15) . .
C35 C36 O3 117.4(16) . .
C37 C36 O3 118(2) . .
C36 C37 C38 114.3(19) . .
C33 C38 C37 122.2(14) . .
C45 C40 C41 120.3(9) . .
C45 C40 S4 117.8(8) . .
C41 C40 S4 121.9(7) . .
C42 C41 C40 118.2(10) . .
C43 C42 C41 121.8(11) . .
O4 C43 C42 116.7(13) . .
O4 C43 C44 124.0(12) . .
C42 C43 C44 119.3(12) . .
C45 C44 C43 119.7(11) . .
C40 C45 C44 120.6(10) . .
C48 C47 C52 120.2(9) . .
C48 C47 S5 123.6(7) . .
C52 C47 S5 116.2(7) . .
C49 C48 C47 120.8(10) . .
C48 C49 C50 118.9(11) . .
C51 C50 O5 124.9(10) . .
C51 C50 C49 122.1(9) . .
O5 C50 C49 112.9(10) . .
C50 C51 C52 118.1(10) . .
C51 C52 C47 119.8(10) . .
C55 C54 C59 124.2(15) . .
C55 C54 S6 119.6(10) . .
C59 C54 S6 116.1(11) . .
C54 C55 C56 119.0(15) . .
C57 C56 C55 120.6(19) . .
O6 C57 C56 117.5(19) . .
O6 C57 C58 123.5(19) . .
C56 C57 C58 118.9(18) . .
C59 C58 C57 118.8(15) . .
C54 C59 C58 118.3(15) . .
C78 C61 C62 122.4(8) . .
C78 C61 S7 122.5(7) . .
C62 C61 S7 115.1(7) . .
C61 C62 C63 117.5(8) . .
C61 C62 S8 120.5(7) . .
C63 C62 S8 122.0(7) . .
C64 C63 C62 122.0(8) . .
C63 C64 C77 119.6(8) . .
C63 C64 C65 121.6(8) . .
C77 C64 C65 118.8(8) . .
C70 C65 C66 118.3(7) . .
C70 C65 C64 121.6(8) . .
C66 C65 C64 120.0(8) . .
C67 C66 C65 121.2(8) . .
C66 C67 C68 120.5(8) . .
C66 C67 S9 118.2(7) . .
C68 C67 S9 121.2(6) . .
C69 C68 C67 118.8(7) . .
C69 C68 S10 122.0(6) . .
C67 C68 S10 119.1(6) . .
C68 C69 C70 121.7(8) . .
C65 C70 C69 119.4(8) . .
C65 C70 C71 119.8(7) . .
C69 C70 C71 120.8(8) . .
C72 C71 C76 117.7(8) . .
C72 C71 C70 122.3(8) . .
C76 C71 C70 120.0(8) . .
C73 C72 C71 122.2(8) . .
C72 C73 C74 118.8(9) . .
C72 C73 S11 116.7(7) . .
C74 C73 S11 124.4(7) . .
C75 C74 C73 120.3(9) . .
C75 C74 S12 119.5(7) . .
C73 C74 S12 120.2(7) . .
C74 C75 C76 121.3(9) . .
C75 C76 C71 119.1(9) . .
C75 C76 C77 121.3(8) . .
C71 C76 C77 119.6(8) . .
C78 C77 C64 117.3(8) . .
C78 C77 C76 122.8(8) . .
C64 C77 C76 119.8(7) . .
C61 C78 C77 121.1(8) . .
C80 C79 C84 118.4(9) . .
C80 C79 S7 119.7(9) . .
C84 C79 S7 120.4(8) . .
C79 C80 C81 120.0(12) . .
C82 C81 C80 120.5(12) . .
C83 C82 O7 125.7(12) . .
C83 C82 C81 122.1(11) . .
O7 C82 C81 112.1(10) . .
C82 C83 C84 117.0(14) . .
C79 C84 C83 121.8(11) . .
C91 C86 C87 120.4(9) . .
C91 C86 S8 119.9(8) . .
C87 C86 S8 119.7(8) . .
C86 C87 C88 121.5(12) . .
C89 C88 C87 120.0(13) . .
C88 C89 O8 118.6(14) . .
C88 C89 C90 120.4(11) . .
O8 C89 C90 120.9(15) . .
C91 C90 C89 116.9(12) . .
C86 C91 C90 120.4(12) . .
C94 C93 C98 119.2(9) . .
C94 C93 S9 122.7(7) . .
C98 C93 S9 118.1(8) . .
C93 C94 C95 121.6(10) . .
C96 C95 C94 117.9(11) . .
C97 C96 C95 121.7(10) . .
C97 C96 O9 114.9(10) . .
C95 C96 O9 123.3(11) . .
C96 C97 C98 120.3(10) . .
C97 C98 C93 119.2(10) . .
C101 C100 C105 119.9(9) . .
C101 C100 S10 121.0(8) . .
C105 C100 S10 118.9(7) . .
C102 C101 C100 121.2(10) . .
C101 C102 C103 118.6(10) . .
O10 C103 C104 124.9(10) . .
O10 C103 C102 115.5(10) . .
C104 C103 C102 119.6(9) . .
C105 C104 C103 121.7(9) . .
C104 C105 C100 118.9(9) . .
C112 C107 C108 116.7(10) . .
C112 C107 S11 123.5(9) . .
C108 C107 S11 119.7(7) . .
C109 C108 C107 119.7(10) . .
C110 C109 C108 122.2(11) . .
O11 C110 C109 116.0(10) . .
O11 C110 C111 125.7(10) . .
C109 C110 C111 118.2(11) . .
C112 C111 C110 120.4(10) . .
C107 C112 C111 122.6(11) . .
C115 C119 C117 120.0 . .
C114 C115 C119 120.0 . .
C114 C115 S12 120.7(6) . .
C119 C115 S12 119.2(6) . .
C118 C114 C115 120.0 . .
C114 C118 C116 120.0 . .
C117 C116 C118 120.0 . .
C117 C116 O12 126.8(15) . .
C118 C116 O12 113.1(16) . .
C116 C117 C119 120.0 . .
C120 O12 C116 131(9) . .
OS1 CS1 CS2 131(3) . .
OS1 CS1 CS3 125(2) . .
CS2 CS1 CS3 104(3) . .

loop_
_geom_bond_atom_site_label_1
_geom_bond_atom_site_label_2
_geom_bond_distance
_geom_bond_site_symmetry_2
Sb1 F2 1.8600 .
Sb1 F5 1.8600 .
Sb1 F3 1.8600 .
Sb1 F6 1.8600 .
Sb1 F4 1.8600 .
Sb1 F1 1.8601 .
Sb2 F7 1.8599 .
Sb2 F10 1.8600 .
Sb2 F12 1.8600 .
Sb2 F9 1.8600 .
Sb2 F11 1.8600 .
Sb2 F8 1.8601 .
Ag1 S4 2.570(2) .
Ag1 S10 2.588(2) .
Ag1 S3 2.619(3) .
Ag1 S2 2.635(2) 2_564
Ag2 S11 2.548(3) .
Ag2 S7 2.613(3) 4_565
Ag2 S5 2.623(2) 3_455
Ag2 S6 2.817(3) 3_455
Ag2 S12 2.838(3) .
S1 C1 1.782(8) .
S1 C19 1.785(9) .
S2 C2 1.776(8) .
S2 C26 1.781(9) .
S2 Ag1 2.635(2) 2_565
S3 C7 1.805(9) .
S3 C33 1.808(14) .
S4 C40 1.777(9) .
S4 C8 1.788(10) .
S5 C47 1.779(9) .
S5 C13 1.795(8) .
S5 Ag2 2.623(2) 3_545
S6 C14 1.790(9) .
S6 C54 1.807(16) .
S6 Ag2 2.817(3) 3_545
S7 C79 1.760(9) .
S7 C61 1.790(8) .
S7 Ag2 2.613(3) 4_464
S8 C62 1.763(9) .
S8 C86 1.772(9) .
S9 C93 1.788(9) .
S9 C67 1.802(9) .
S10 C100 1.763(9) .
S10 C68 1.780(8) .
S11 C107 1.744(10) .
S11 C73 1.785(10) .
S12 C115 1.731(11) .
S12 C74 1.795(10) .
O1 C25 1.390(19) .
O1 C22 1.398(13) .
O2 C32 1.36(2) .
O2 C29 1.420(15) .
O3 C36 1.41(2) .
O3 C39 1.42(3) .
O4 C43 1.349(16) .
O4 C46 1.406(18) .
O5 C50 1.397(12) .
O5 C53 1.461(19) .
O6 C57 1.35(2) .
O6 C60 1.36(3) .
O7 C82 1.366(13) .
O7 C85 1.475(18) .
O8 C92 1.37(3) .
O8 C89 1.367(16) .
O9 C99 1.384(18) .
O9 C96 1.383(14) .
O10 C103 1.347(13) .
O10 C106 1.429(15) .
O11 C110 1.356(15) .
O11 C113 1.429(16) .
C1 C18 1.392(13) .
C1 C2 1.406(13) .
C2 C3 1.365(13) .
C3 C4 1.408(12) .
C4 C17 1.418(13) .
C4 C5 1.445(13) .
C5 C6 1.396(13) .
C5 C10 1.427(11) .
C6 C7 1.374(13) .
C7 C8 1.412(13) .
C8 C9 1.384(13) .
C9 C10 1.415(12) .
C10 C11 1.447(12) .
C11 C16 1.403(13) .
C11 C12 1.415(12) .
C12 C13 1.357(13) .
C13 C14 1.406(13) .
C14 C15 1.382(13) .
C15 C16 1.404(13) .
C16 C17 1.455(12) .
C17 C18 1.406(13) .
C19 C24 1.389(15) .
C19 C20 1.420(15) .
C20 C21 1.372(15) .
C21 C22 1.341(19) .
C22 C23 1.426(19) .
C23 C24 1.358(16) .
C26 C27 1.368(15) .
C26 C31 1.411(14) .
C27 C28 1.420(15) .
C28 C29 1.29(2) .
C29 C30 1.44(2) .
C30 C31 1.426(15) .
C33 C38 1.37(2) .
C33 C34 1.420(16) .
C34 C35 1.41(3) .
C35 C36 1.35(3) .
C36 C37 1.41(3) .
C37 C38 1.44(2) .
C40 C45 1.382(13) .
C40 C41 1.394(15) .
C41 C42 1.392(18) .
C42 C43 1.374(18) .
C43 C44 1.39(2) .
C44 C45 1.384(17) .
C47 C48 1.371(14) .
C47 C52 1.422(13) .
C48 C49 1.366(16) .
C49 C50 1.408(17) .
C50 C51 1.384(16) .
C51 C52 1.389(14) .
C54 C55 1.35(2) .
C54 C59 1.352(17) .
C55 C56 1.38(3) .
C56 C57 1.37(3) .
C57 C58 1.45(3) .
C58 C59 1.39(2) .
C61 C78 1.374(14) .
C61 C62 1.383(14) .
C62 C63 1.400(12) .
C63 C64 1.396(13) .
C64 C77 1.432(12) .
C64 C65 1.461(12) .
C65 C70 1.389(12) .
C65 C66 1.434(12) .
C66 C67 1.373(13) .
C67 C68 1.401(13) .
C68 C69 1.385(12) .
C69 C70 1.420(11) .
C70 C71 1.467(12) .
C71 C72 1.399(13) .
C71 C76 1.419(12) .
C72 C73 1.371(13) .
C73 C74 1.407(13) .
C74 C75 1.356(15) .
C75 C76 1.400(14) .
C76 C77 1.470(13) .
C77 C78 1.410(12) .
C79 C80 1.380(17) .
C79 C84 1.390(18) .
C80 C81 1.387(19) .
C81 C82 1.37(2) .
C82 C83 1.359(18) .
C83 C84 1.423(16) .
C86 C91 1.352(16) .
C86 C87 1.374(15) .
C87 C88 1.376(18) .
C88 C89 1.34(2) .
C89 C90 1.45(2) .
C90 C91 1.425(17) .
C93 C94 1.359(15) .
C93 C98 1.409(14) .
C94 C95 1.385(16) .
C95 C96 1.375(17) .
C96 C97 1.357(19) .
C97 C98 1.367(18) .
C100 C101 1.405(15) .
C100 C105 1.418(14) .
C101 C102 1.382(16) .
C102 C103 1.424(16) .
C103 C104 1.402(15) .
C104 C105 1.370(15) .
C107 C112 1.369(14) .
C107 C108 1.445(15) .
C108 C109 1.395(17) .
C109 C110 1.360(16) .
C110 C111 1.405(17) .
C111 C112 1.388(18) .
C119 C115 1.3900 .
C119 C117 1.3900 .
C115 C114 1.3900 .
C114 C118 1.3900 .
C118 C116 1.3900 .
C116 C117 1.3900 .
C116 O12 1.60(3) .
O12 C120 1.45(4) .
CS1 OS1 1.20(3) .
CS1 CS2 1.48(3) .
CS1 CS3 1.55(3) .
